data_7043306
loop_
_publ_author_name
'P\'erez-Briso, Celeste'
'Gallego, Ana M.'
'Mart\'in-Alvarez, Jose M.'
'Mart\'inez-Ilarduya, Jes\'us M.'
'Espinet, Pablo'

_publ_section_title
;
 Polymer [Pd(CH2SO2C6H4Me)2]n, a precursor to remarkably stable Pd
 organometallics
;
_journal_name_full 'Dalton Trans.'
_journal_paper_doi 10.1039/C7DT00904F
_journal_year 2017
_chemical_formula_moiety 'C34 H36 N O4 P Pd S2'
_chemical_formula_sum 'C34 H36 N O4 P Pd S2'
_chemical_formula_weight 724.13
_space_group_crystal_system triclinic
_space_group_IT_number 2
_space_group_name_Hall '-P 1'
_space_group_name_H-M_alt 'P -1'
_atom_sites_solution_hydrogens geom
_atom_sites_solution_primary dual
_audit_creation_date 2017-01-23
_audit_creation_method
;
Olex2 1.2
(compiled 2017.01.04 svn.r3372 for OlexSys, GUI svn.r5289)
;
_audit_update_record
;
2017-02-19 deposited with the CCDC.
2017-05-09 downloaded from the CCDC.
;
_cell_angle_alpha 91.407(5)
_cell_angle_beta 99.846(4)
_cell_angle_gamma 103.932(5)
_cell_formula_units_Z 2
_cell_length_a 10.5024(5)
_cell_length_b 12.4119(9)
_cell_length_c 13.1782(8)
_cell_measurement_reflns_used 5536
_cell_measurement_temperature 296(2)
_cell_measurement_theta_max 26.8410
_cell_measurement_theta_min 2.6400
_cell_volume 1638.86(18)
_computing_cell_refinement 'CrysAlisPro 1.171.38.41 (Rigaku OD, 2015)'
_computing_data_collection 'CrysAlisPro 1.171.38.41 (Rigaku OD, 2015)'
_computing_data_reduction 'CrysAlisPro 1.171.38.41 (Rigaku OD, 2015)'
_computing_molecular_graphics 'Olex2 (Dolomanov et al., 2009)'
_computing_publication_material 'Olex2 (Dolomanov et al., 2009)'
_computing_structure_refinement 'ShelXL (Sheldrick, 2015)'
_computing_structure_solution 'ShelXT (Sheldrick, 2015)'
_diffrn_ambient_temperature 296.15
_diffrn_detector 'CCD plate'
_diffrn_detector_area_resol_mean 10.4757
_diffrn_detector_type Atlas
_diffrn_measured_fraction_theta_full 1.000
_diffrn_measured_fraction_theta_max 0.820
_diffrn_measurement_details
;
List of Runs (angles in degrees, time in seconds):

  # Type    Start    End  Width  t~exp~   \w     \q     \k     \f   Frames
#--------------------------------------------------------------------------
  1  \w     -9.00  85.00   1.00   19.36    --   11.82  57.00 -60.00   94
  2  \w    -15.00  74.00   1.00   19.36    --   11.82  77.00  60.00   89
  3  \w      2.00  28.00   1.00   19.36    --   11.82 -99.00 150.00   26
  4  \w    -54.00  40.00   1.00   19.36    --   11.82 -57.00 150.00   94
;
_diffrn_measurement_device 'four-circle diffractometer'
_diffrn_measurement_device_type 'CCD area detector'
_diffrn_measurement_method 'phi and omega scans'
_diffrn_orient_matrix_type 'CrysAlisPro convention (1999,Acta A55,543-557)'
_diffrn_orient_matrix_UB_11 0.0008850000
_diffrn_orient_matrix_UB_12 -0.0034995000
_diffrn_orient_matrix_UB_13 0.0537474000
_diffrn_orient_matrix_UB_21 -0.0149134000
_diffrn_orient_matrix_UB_22 0.0526611000
_diffrn_orient_matrix_UB_23 0.0027169000
_diffrn_orient_matrix_UB_31 -0.0691751000
_diffrn_orient_matrix_UB_32 -0.0264144000
_diffrn_orient_matrix_UB_33 -0.0101125000
_diffrn_radiation_monochromator graphite
_diffrn_radiation_probe x-ray
_diffrn_radiation_type MoK\a
_diffrn_radiation_wavelength 0.71073
_diffrn_reflns_av_R_equivalents 0.0299
_diffrn_reflns_av_unetI/netI 0.0658
_diffrn_reflns_Laue_measured_fraction_full 1.000
_diffrn_reflns_Laue_measured_fraction_max 0.820
_diffrn_reflns_limit_h_max 14
_diffrn_reflns_limit_h_min -13
_diffrn_reflns_limit_k_max 16
_diffrn_reflns_limit_k_min -13
_diffrn_reflns_limit_l_max 16
_diffrn_reflns_limit_l_min -18
_diffrn_reflns_number 14204
_diffrn_reflns_point_group_measured_fraction_full 1.000
_diffrn_reflns_point_group_measured_fraction_max 0.820
_diffrn_reflns_theta_full 26.000
_diffrn_reflns_theta_max 29.889
_diffrn_reflns_theta_min 2.032
_diffrn_source 'micro-focus sealed X-ray tube'
_diffrn_source_type 'SuperNova (Mo) X-ray Source'
_exptl_absorpt_coefficient_mu 0.781
_exptl_absorpt_correction_T_max 0.949
_exptl_absorpt_correction_T_min 0.828
_exptl_absorpt_correction_type multi-scan
_exptl_absorpt_process_details
;
CrysAlisPro 1.171.38.41 (Rigaku Oxford Diffraction, 2015)
Numerical absorption correction based on gaussian integration over
            a multifaceted crystal model
Empirical absorption correction using spherical harmonics,
 implemented in SCALE3 ABSPACK scaling algorithm.
;
_exptl_crystal_colour colourless
_exptl_crystal_colour_primary colourless
_exptl_crystal_density_diffrn 1.467
_exptl_crystal_description prism
_exptl_crystal_F_000 744
_exptl_crystal_size_max 0.43
_exptl_crystal_size_mid 0.18
_exptl_crystal_size_min 0.09
_refine_diff_density_max 0.475
_refine_diff_density_min -0.461
_refine_diff_density_rms 0.079
_refine_ls_extinction_method none
_refine_ls_goodness_of_fit_ref 1.031
_refine_ls_hydrogen_treatment constr
_refine_ls_matrix_type full
_refine_ls_number_parameters 391
_refine_ls_number_reflns 7775
_refine_ls_number_restraints 0
_refine_ls_restrained_S_all 1.031
_refine_ls_R_factor_all 0.0763
_refine_ls_R_factor_gt 0.0449
_refine_ls_shift/su_max 0.001
_refine_ls_shift/su_mean 0.000
_refine_ls_structure_factor_coef Fsqd
_refine_ls_weighting_details 'w=1/[\s^2^(Fo^2^)+(0.0316P)^2^+0.2115P] where P=(Fo^2^+2Fc^2^)/3'
_refine_ls_weighting_scheme calc
_refine_ls_wR_factor_gt 0.0772
_refine_ls_wR_factor_ref 0.0898
_reflns_Friedel_coverage 0.000
_reflns_number_gt 5628
_reflns_number_total 7775
_reflns_threshold_expression 'I > 2\s(I)'
_cod_data_source_file c7dt00904f2.cif
_cod_data_source_block 11
_cod_original_cell_volume 1638.87(18)
_cod_database_code 7043306
_shelx_shelxl_version_number 2014/7
_chemical_oxdiff_formula 'C34 H36 N O4 P S2 Pd'
_chemical_oxdiff_usercomment colourless
_shelx_space_group_comment
;
The symmetry employed for this shelxl refinement is uniquely defined
by the following loop, which should always be used as a source of
symmetry information in preference to the above space-group names.
They are only intended as comments.
;
_cell_oxdiff_angle_alpha 91.407(5)
_cell_oxdiff_angle_beta 99.846(4)
_cell_oxdiff_angle_gamma 103.932(5)
_cell_oxdiff_length_a 10.5024(5)
_cell_oxdiff_length_b 12.4119(9)
_cell_oxdiff_length_c 13.1782(8)
_cell_oxdiff_measurement_reflns_used 5536
_cell_oxdiff_volume 1638.87(17)
_reflns_odcompleteness_completeness 99.96
_reflns_odcompleteness_iscentric 1
_reflns_odcompleteness_theta 26.32
_olex2_refinement_description
;
1. Fixed Uiso
 At 1.2 times of:
  All C(H) groups, All C(H,H) groups, All N(H,H,H) groups
 At 1.5 times of:
  All C(H,H,H) groups
2.a Secondary CH2 refined with riding coordinates:
 C1(H1D,H1E), C2(H2A,H2B)
2.b Aromatic/amide H refined with riding coordinates:
 C12(H12), C13(H13), C15(H15), C16(H16), C22(H22), C23(H23), C25(H25),
 C26(H26), C32(H32), C33(H33), C34(H34), C35(H35), C36(H36), C42(H42), C43(H43),
  C44(H44), C45(H45), C46(H46), C52(H52), C53(H53), C54(H54), C55(H55), C56(H56)
2.c Idealised Me refined as rotating group:
 N1(H1A,H1B,H1C), C17(H17A,H17B,H17C), C27(H27A,H27B,H27C)
;
_olex2_submission_special_instructions 'No special instructions were received'
_oxdiff_exptl_absorpt_empirical_details
;
Empirical correction (ABSPACK) includes:
- Absorption correction using spherical harmonics
- Frame scaling
;
_oxdiff_exptl_absorpt_empirical_full_max 1.287
_oxdiff_exptl_absorpt_empirical_full_min 0.617

loop_
_space_group_symop_id
_space_group_symop_operation_xyz
1 'x, y, z'
2 '-x, -y, -z'

loop_
_atom_site_label
_atom_site_type_symbol
_atom_site_fract_x
_atom_site_fract_y
_atom_site_fract_z
_atom_site_U_iso_or_equiv
_atom_site_adp_type
_atom_site_occupancy
_atom_site_site_symmetry_order
_atom_site_calc_flag
_atom_site_refinement_flags_posn
Pd1 Pd 0.54504(2) 0.56272(2) 0.22147(2) 0.03463(9) Uani 1 1 d .
S1 S 0.38688(9) 0.31598(8) 0.12577(6) 0.0502(2) Uani 1 1 d .
S2 S 0.58218(9) 0.82966(9) 0.23768(7) 0.0522(2) Uani 1 1 d .
P1 P 0.71591(7) 0.53592(8) 0.33761(6) 0.0356(2) Uani 1 1 d .
O1 O 0.5101(3) 0.3020(3) 0.1017(2) 0.0801(9) Uani 1 1 d .
O2 O 0.2999(3) 0.3543(3) 0.04455(19) 0.0835(9) Uani 1 1 d .
O3 O 0.6079(3) 0.8541(3) 0.34748(19) 0.0809(9) Uani 1 1 d .
O4 O 0.4438(2) 0.8028(2) 0.1869(2) 0.0690(8) Uani 1 1 d .
N1 N 0.4036(2) 0.5895(3) 0.09742(19) 0.0480(7) Uani 1 1 d .
H1A H 0.4444 0.6148 0.0457 0.058 Uiso 1 1 calc GR
H1B H 0.3631 0.6392 0.1178 0.058 Uiso 1 1 calc GR
H1C H 0.3434 0.5257 0.0762 0.058 Uiso 1 1 calc GR
C1 C 0.4190(3) 0.4045(3) 0.2350(2) 0.0367(8) Uani 1 1 d .
H1D H 0.4603 0.3702 0.2929 0.044 Uiso 1 1 calc R
H1E H 0.3351 0.4143 0.2500 0.044 Uiso 1 1 calc R
C2 C 0.6569(3) 0.7255(3) 0.2062(2) 0.0402(8) Uani 1 1 d .
H2A H 0.7438 0.7376 0.2503 0.048 Uiso 1 1 calc R
H2B H 0.6709 0.7315 0.1354 0.048 Uiso 1 1 calc R
C11 C 0.2975(3) 0.1842(3) 0.1543(2) 0.0462(9) Uani 1 1 d .
C12 C 0.1610(4) 0.1504(4) 0.1263(3) 0.0735(13) Uani 1 1 d .
H12 H 0.1140 0.1970 0.0912 0.088 Uiso 1 1 calc R
C13 C 0.0943(4) 0.0473(5) 0.1503(4) 0.0861(15) Uani 1 1 d .
H13 H 0.0022 0.0247 0.1293 0.103 Uiso 1 1 calc R
C14 C 0.1585(6) -0.0230(4) 0.2039(4) 0.0797(14) Uani 1 1 d .
C15 C 0.2943(5) 0.0109(4) 0.2311(3) 0.0711(12) Uani 1 1 d .
H15 H 0.3406 -0.0357 0.2670 0.085 Uiso 1 1 calc R
C16 C 0.3636(4) 0.1128(4) 0.2062(3) 0.0564(10) Uani 1 1 d .
H16 H 0.4561 0.1336 0.2246 0.068 Uiso 1 1 calc R
C17 C 0.0804(6) -0.1353(5) 0.2278(5) 0.138(3) Uani 1 1 d .
H17A H 0.1296 -0.1898 0.2194 0.206 Uiso 1 1 calc GR
H17B H -0.0041 -0.1555 0.1816 0.206 Uiso 1 1 calc GR
H17C H 0.0659 -0.1319 0.2977 0.206 Uiso 1 1 calc GR
C21 C 0.6616(3) 0.9504(3) 0.1825(2) 0.0441(8) Uani 1 1 d .
C22 C 0.6344(4) 0.9588(4) 0.0774(3) 0.0589(10) Uani 1 1 d .
H22 H 0.5791 0.8988 0.0350 0.071 Uiso 1 1 calc R
C23 C 0.6882(4) 1.0545(4) 0.0355(3) 0.0600(10) Uani 1 1 d .
H23 H 0.6688 1.0593 -0.0355 0.072 Uiso 1 1 calc R
C24 C 0.7706(4) 1.1444(3) 0.0963(3) 0.0541(10) Uani 1 1 d .
C25 C 0.7995(4) 1.1334(4) 0.2008(3) 0.0637(11) Uani 1 1 d .
H25 H 0.8566 1.1926 0.2432 0.076 Uiso 1 1 calc R
C26 C 0.7465(4) 1.0377(4) 0.2439(3) 0.0566(10) Uani 1 1 d .
H26 H 0.7680 1.0319 0.3146 0.068 Uiso 1 1 calc R
C27 C 0.8260(4) 1.2505(4) 0.0499(4) 0.0826(13) Uani 1 1 d .
H27A H 0.8136 1.2374 -0.0236 0.124 Uiso 1 1 calc GR
H27B H 0.9194 1.2769 0.0777 0.124 Uiso 1 1 calc GR
H27C H 0.7803 1.3054 0.0658 0.124 Uiso 1 1 calc GR
C31 C 0.7953(3) 0.6528(3) 0.4315(2) 0.0422(8) Uani 1 1 d .
C32 C 0.7161(4) 0.6976(4) 0.4856(3) 0.0602(11) Uani 1 1 d .
H32 H 0.6243 0.6679 0.4727 0.072 Uiso 1 1 calc R
C33 C 0.7711(5) 0.7853(4) 0.5580(3) 0.0734(13) Uani 1 1 d .
H33 H 0.7171 0.8125 0.5958 0.088 Uiso 1 1 calc R
C34 C 0.9053(5) 0.8325(4) 0.5746(3) 0.0851(15) Uani 1 1 d .
H34 H 0.9424 0.8932 0.6222 0.102 Uiso 1 1 calc R
C35 C 0.9840(4) 0.7902(4) 0.5211(3) 0.0765(14) Uani 1 1 d .
H35 H 1.0753 0.8224 0.5325 0.092 Uiso 1 1 calc R
C36 C 0.9308(3) 0.7005(3) 0.4504(3) 0.0543(10) Uani 1 1 d .
H36 H 0.9863 0.6720 0.4152 0.065 Uiso 1 1 calc R
C41 C 0.8494(3) 0.5156(3) 0.2728(2) 0.0361(7) Uani 1 1 d .
C42 C 0.8588(3) 0.5554(3) 0.1763(2) 0.0425(8) Uani 1 1 d .
H42 H 0.7935 0.5879 0.1429 0.051 Uiso 1 1 calc R
C43 C 0.9648(4) 0.5471(3) 0.1293(3) 0.0574(10) Uani 1 1 d .
H43 H 0.9722 0.5760 0.0655 0.069 Uiso 1 1 calc R
C44 C 1.0591(3) 0.4959(4) 0.1772(3) 0.0633(12) Uani 1 1 d .
H44 H 1.1299 0.4898 0.1455 0.076 Uiso 1 1 calc R
C45 C 1.0489(3) 0.4541(4) 0.2713(3) 0.0648(12) Uani 1 1 d .
H45 H 1.1123 0.4186 0.3027 0.078 Uiso 1 1 calc R
C46 C 0.9462(3) 0.4639(3) 0.3197(3) 0.0506(10) Uani 1 1 d .
H46 H 0.9411 0.4360 0.3842 0.061 Uiso 1 1 calc R
C51 C 0.6886(3) 0.4161(3) 0.4158(2) 0.0403(8) Uani 1 1 d .
C52 C 0.6809(3) 0.4263(4) 0.5204(2) 0.0576(10) Uani 1 1 d .
H52 H 0.6924 0.4963 0.5529 0.069 Uiso 1 1 calc R
C53 C 0.6562(4) 0.3325(5) 0.5757(3) 0.0743(13) Uani 1 1 d .
H53 H 0.6531 0.3405 0.6455 0.089 Uiso 1 1 calc R
C54 C 0.6363(4) 0.2289(4) 0.5301(3) 0.0694(12) Uani 1 1 d .
H54 H 0.6185 0.1665 0.5680 0.083 Uiso 1 1 calc R
C55 C 0.6428(4) 0.2177(4) 0.4278(3) 0.0639(11) Uani 1 1 d .
H55 H 0.6298 0.1472 0.3961 0.077 Uiso 1 1 calc R
C56 C 0.6686(3) 0.3103(4) 0.3710(3) 0.0533(10) Uani 1 1 d .
H56 H 0.6725 0.3011 0.3015 0.064 Uiso 1 1 calc R

loop_
_atom_site_aniso_label
_atom_site_aniso_U_11
_atom_site_aniso_U_22
_atom_site_aniso_U_33
_atom_site_aniso_U_23
_atom_site_aniso_U_13
_atom_site_aniso_U_12
Pd1 0.03403(12) 0.03828(18) 0.03324(13) 0.00901(10) 0.00752(9) 0.01057(11)
S1 0.0704(6) 0.0435(7) 0.0367(4) 0.0068(4) 0.0152(4) 0.0100(5)
S2 0.0640(5) 0.0454(7) 0.0553(5) 0.0090(5) 0.0258(4) 0.0179(5)
P1 0.0338(4) 0.0437(6) 0.0306(4) 0.0070(4) 0.0072(3) 0.0108(4)
O1 0.100(2) 0.061(2) 0.093(2) 0.0022(16) 0.0667(17) 0.0125(17)
O2 0.136(2) 0.055(2) 0.0432(15) 0.0119(14) -0.0169(16) 0.0138(19)
O3 0.136(2) 0.068(2) 0.0534(16) 0.0114(15) 0.0484(16) 0.031(2)
O4 0.0545(14) 0.052(2) 0.112(2) 0.0161(16) 0.0308(14) 0.0228(14)
N1 0.0418(14) 0.053(2) 0.0465(16) 0.0165(14) 0.0023(12) 0.0104(14)
C1 0.0369(15) 0.042(2) 0.0320(15) 0.0067(14) 0.0076(12) 0.0091(15)
C2 0.0420(16) 0.039(2) 0.0433(17) 0.0103(15) 0.0129(14) 0.0116(16)
C11 0.060(2) 0.038(2) 0.0409(18) -0.0017(16) 0.0108(16) 0.0112(18)
C12 0.059(2) 0.061(4) 0.102(3) 0.005(3) 0.010(2) 0.021(2)
C13 0.061(3) 0.065(4) 0.126(4) -0.010(3) 0.031(3) -0.005(3)
C14 0.111(4) 0.042(3) 0.095(3) 0.005(3) 0.052(3) 0.011(3)
C15 0.107(4) 0.044(3) 0.069(3) 0.010(2) 0.024(3) 0.024(3)
C16 0.064(2) 0.047(3) 0.059(2) 0.002(2) 0.0075(18) 0.017(2)
C17 0.178(6) 0.053(4) 0.183(6) 0.008(4) 0.096(5) -0.015(4)
C21 0.0565(19) 0.033(2) 0.0468(19) 0.0024(16) 0.0145(16) 0.0151(17)
C22 0.078(2) 0.046(3) 0.045(2) -0.0012(19) 0.0065(18) 0.005(2)
C23 0.081(3) 0.051(3) 0.043(2) 0.010(2) 0.0049(19) 0.011(2)
C24 0.058(2) 0.041(3) 0.064(2) 0.012(2) 0.0066(18) 0.018(2)
C25 0.072(2) 0.042(3) 0.067(3) -0.008(2) -0.004(2) 0.007(2)
C26 0.077(2) 0.048(3) 0.043(2) -0.0025(19) 0.0034(18) 0.016(2)
C27 0.084(3) 0.053(3) 0.105(4) 0.029(3) 0.008(3) 0.012(3)
C31 0.0452(17) 0.050(3) 0.0312(16) 0.0039(15) 0.0048(13) 0.0132(17)
C32 0.055(2) 0.073(3) 0.055(2) -0.007(2) 0.0081(18) 0.022(2)
C33 0.090(3) 0.083(4) 0.053(2) -0.015(2) 0.011(2) 0.037(3)
C34 0.098(3) 0.084(4) 0.063(3) -0.027(3) -0.010(3) 0.023(3)
C35 0.063(2) 0.080(4) 0.073(3) -0.020(3) -0.005(2) 0.006(2)
C36 0.0496(19) 0.059(3) 0.051(2) -0.0027(19) 0.0064(16) 0.0095(19)
C41 0.0336(14) 0.037(2) 0.0362(16) 0.0016(14) 0.0076(13) 0.0052(14)
C42 0.0477(17) 0.040(2) 0.0420(18) 0.0028(16) 0.0154(14) 0.0106(16)
C43 0.072(2) 0.052(3) 0.054(2) 0.0086(19) 0.0324(19) 0.011(2)
C44 0.0413(19) 0.077(4) 0.076(3) -0.003(2) 0.0257(19) 0.013(2)
C45 0.0395(18) 0.090(4) 0.069(3) 0.001(2) 0.0052(18) 0.028(2)
C46 0.0406(17) 0.069(3) 0.0445(18) 0.0073(18) 0.0051(15) 0.0187(18)
C51 0.0341(15) 0.051(3) 0.0350(16) 0.0131(16) 0.0030(13) 0.0101(16)
C52 0.061(2) 0.072(3) 0.0376(19) 0.0139(19) 0.0094(16) 0.012(2)
C53 0.080(3) 0.095(4) 0.047(2) 0.031(3) 0.020(2) 0.012(3)
C54 0.062(2) 0.081(4) 0.070(3) 0.043(3) 0.016(2) 0.019(3)
C55 0.065(2) 0.051(3) 0.081(3) 0.023(2) 0.016(2) 0.020(2)
C56 0.056(2) 0.060(3) 0.046(2) 0.018(2) 0.0103(16) 0.016(2)

loop_
_atom_type_symbol
_atom_type_description
_atom_type_scat_dispersion_real
_atom_type_scat_dispersion_imag
_atom_type_scat_source
C C 0.0033 0.0016 'International Tables Vol C Tables 4.2.6.8 and 6.1.1.4'
H H 0.0000 0.0000 'International Tables Vol C Tables 4.2.6.8 and 6.1.1.4'
N N 0.0061 0.0033 'International Tables Vol C Tables 4.2.6.8 and 6.1.1.4'
O O 0.0106 0.0060 'International Tables Vol C Tables 4.2.6.8 and 6.1.1.4'
P P 0.1023 0.0942 'International Tables Vol C Tables 4.2.6.8 and 6.1.1.4'
Pd Pd -0.9988 1.0072 'International Tables Vol C Tables 4.2.6.8 and 6.1.1.4'
S S 0.1246 0.1234 'International Tables Vol C Tables 4.2.6.8 and 6.1.1.4'

loop_
_exptl_crystal_face_index_h
_exptl_crystal_face_index_k
_exptl_crystal_face_index_l
_exptl_crystal_face_perp_dist
-1 1 0 0.0618
1 -1 0 0.0228
0 1 0 0.0880
0 -1 0 0.0220
-1 5 -5 0.1038
1 -5 5 0.1098

loop_
_geom_angle_atom_site_label_1
_geom_angle_atom_site_label_2
_geom_angle_atom_site_label_3
_geom_angle
N1 Pd1 P1 171.79(7)
N1 Pd1 C1 89.74(11)
N1 Pd1 C2 86.86(12)
C1 Pd1 P1 94.08(8)
C2 Pd1 P1 89.68(8)
C2 Pd1 C1 175.42(11)
O1 S1 O2 116.41(18)
O1 S1 C1 109.52(16)
O1 S1 C11 106.69(17)
O2 S1 C1 109.28(16)
O2 S1 C11 106.68(18)
C1 S1 C11 107.90(15)
O3 S2 O4 116.50(17)
O3 S2 C2 110.57(17)
O3 S2 C21 107.20(18)
O4 S2 C2 109.93(16)
O4 S2 C21 105.87(17)
C2 S2 C21 106.11(15)
C31 P1 Pd1 114.68(11)
C31 P1 C41 104.45(14)
C31 P1 C51 103.96(15)
C41 P1 Pd1 110.14(10)
C51 P1 Pd1 119.22(10)
C51 P1 C41 102.82(14)
Pd1 N1 H1A 109.5
Pd1 N1 H1B 109.5
Pd1 N1 H1C 109.5
H1A N1 H1B 109.5
H1A N1 H1C 109.5
H1B N1 H1C 109.5
Pd1 C1 H1D 108.9
Pd1 C1 H1E 108.9
S1 C1 Pd1 113.50(15)
S1 C1 H1D 108.9
S1 C1 H1E 108.9
H1D C1 H1E 107.7
Pd1 C2 H2A 108.7
Pd1 C2 H2B 108.7
S2 C2 Pd1 114.01(14)
S2 C2 H2A 108.7
S2 C2 H2B 108.7
H2A C2 H2B 107.6
C12 C11 S1 121.2(3)
C12 C11 C16 118.4(4)
C16 C11 S1 120.4(3)
C11 C12 H12 120.2
C11 C12 C13 119.7(4)
C13 C12 H12 120.2
C12 C13 H13 118.8
C14 C13 C12 122.4(4)
C14 C13 H13 118.8
C13 C14 C15 117.6(5)
C13 C14 C17 120.1(5)
C15 C14 C17 122.2(5)
C14 C15 H15 119.4
C14 C15 C16 121.1(4)
C16 C15 H15 119.4
C11 C16 H16 119.6
C15 C16 C11 120.8(4)
C15 C16 H16 119.6
C14 C17 H17A 109.5
C14 C17 H17B 109.5
C14 C17 H17C 109.5
H17A C17 H17B 109.5
H17A C17 H17C 109.5
H17B C17 H17C 109.5
C22 C21 S2 120.1(3)
C26 C21 S2 120.4(3)
C26 C21 C22 119.4(4)
C21 C22 H22 119.9
C23 C22 C21 120.2(4)
C23 C22 H22 119.9
C22 C23 H23 119.4
C22 C23 C24 121.2(3)
C24 C23 H23 119.4
C23 C24 C25 117.8(4)
C23 C24 C27 120.8(4)
C25 C24 C27 121.4(4)
C24 C25 H25 119.2
C26 C25 C24 121.6(4)
C26 C25 H25 119.2
C21 C26 H26 120.1
C25 C26 C21 119.7(3)
C25 C26 H26 120.1
C24 C27 H27A 109.5
C24 C27 H27B 109.5
C24 C27 H27C 109.5
H27A C27 H27B 109.5
H27A C27 H27C 109.5
H27B C27 H27C 109.5
C32 C31 P1 118.6(3)
C36 C31 P1 123.3(2)
C36 C31 C32 118.1(3)
C31 C32 H32 119.5
C33 C32 C31 121.0(3)
C33 C32 H32 119.5
C32 C33 H33 120.0
C34 C33 C32 120.0(4)
C34 C33 H33 120.0
C33 C34 H34 120.2
C35 C34 C33 119.6(4)
C35 C34 H34 120.2
C34 C35 H35 119.5
C34 C35 C36 121.0(4)
C36 C35 H35 119.5
C31 C36 H36 119.9
C35 C36 C31 120.2(3)
C35 C36 H36 119.9
C42 C41 P1 119.9(2)
C42 C41 C46 118.6(3)
C46 C41 P1 121.4(2)
C41 C42 H42 119.8
C41 C42 C43 120.4(3)
C43 C42 H42 119.8
C42 C43 H43 120.1
C44 C43 C42 119.8(3)
C44 C43 H43 120.1
C43 C44 H44 119.9
C45 C44 C43 120.1(3)
C45 C44 H44 119.9
C44 C45 H45 119.7
C44 C45 C46 120.7(3)
C46 C45 H45 119.7
C41 C46 H46 119.9
C45 C46 C41 120.3(3)
C45 C46 H46 119.9
C52 C51 P1 122.3(3)
C56 C51 P1 120.0(2)
C56 C51 C52 117.6(3)
C51 C52 H52 119.9
C53 C52 C51 120.1(4)
C53 C52 H52 119.9
C52 C53 H53 119.3
C54 C53 C52 121.4(4)
C54 C53 H53 119.3
C53 C54 H54 120.5
C53 C54 C55 119.1(4)
C55 C54 H54 120.5
C54 C55 H55 119.7
C54 C55 C56 120.6(4)
C56 C55 H55 119.7
C51 C56 C55 121.1(4)
C51 C56 H56 119.4
C55 C56 H56 119.4

loop_
_geom_bond_atom_site_label_1
_geom_bond_atom_site_label_2
_geom_bond_distance
Pd1 P1 2.2465(8)
Pd1 N1 2.103(2)
Pd1 C1 2.119(3)
Pd1 C2 2.112(3)
S1 O1 1.433(3)
S1 O2 1.451(3)
S1 C1 1.724(3)
S1 C11 1.763(4)
S2 O3 1.437(3)
S2 O4 1.447(3)
S2 C2 1.742(3)
S2 C21 1.769(4)
P1 C31 1.818(3)
P1 C41 1.824(3)
P1 C51 1.824(4)
N1 H1A 0.8900
N1 H1B 0.8900
N1 H1C 0.8900
C1 H1D 0.9700
C1 H1E 0.9700
C2 H2A 0.9700
C2 H2B 0.9700
C11 C12 1.374(5)
C11 C16 1.379(5)
C12 H12 0.9300
C12 C13 1.376(6)
C13 H13 0.9300
C13 C14 1.366(7)
C14 C15 1.366(6)
C14 C17 1.508(7)
C15 H15 0.9300
C15 C16 1.377(6)
C16 H16 0.9300
C17 H17A 0.9600
C17 H17B 0.9600
C17 H17C 0.9600
C21 C22 1.377(5)
C21 C26 1.366(5)
C22 H22 0.9300
C22 C23 1.361(5)
C23 H23 0.9300
C23 C24 1.374(5)
C24 C25 1.376(5)
C24 C27 1.497(6)
C25 H25 0.9300
C25 C26 1.366(6)
C26 H26 0.9300
C27 H27A 0.9600
C27 H27B 0.9600
C27 H27C 0.9600
C31 C32 1.384(4)
C31 C36 1.380(4)
C32 H32 0.9300
C32 C33 1.374(5)
C33 H33 0.9300
C33 C34 1.366(6)
C34 H34 0.9300
C34 C35 1.359(6)
C35 H35 0.9300
C35 C36 1.376(5)
C36 H36 0.9300
C41 C42 1.386(4)
C41 C46 1.396(4)
C42 H42 0.9300
C42 C43 1.387(4)
C43 H43 0.9300
C43 C44 1.374(5)
C44 H44 0.9300
C44 C45 1.367(5)
C45 H45 0.9300
C45 C46 1.372(4)
C46 H46 0.9300
C51 C52 1.399(4)
C51 C56 1.380(5)
C52 H52 0.9300
C52 C53 1.384(6)
C53 H53 0.9300
C53 C54 1.359(6)
C54 H54 0.9300
C54 C55 1.367(5)
C55 H55 0.9300
C55 C56 1.384(5)
C56 H56 0.9300

loop_
_exptl_oxdiff_crystal_face_indexfrac_h
_exptl_oxdiff_crystal_face_indexfrac_k
_exptl_oxdiff_crystal_face_indexfrac_l
_exptl_oxdiff_crystal_face_x
_exptl_oxdiff_crystal_face_y
_exptl_oxdiff_crystal_face_z
-1.0000 1.0000 -0.0000 -0.0044 0.0676 0.0428
1.0000 -1.0000 0.0000 0.0044 -0.0676 -0.0428
-0.0000 1.0000 -0.0000 -0.0035 0.0527 -0.0264
0.0000 -1.0000 0.0000 0.0035 -0.0527 0.0264
-1.0000 5.0000 -5.0000 -0.2871 0.2646 -0.0123
1.0000 -5.0000 5.0000 0.2871 -0.2646 0.0123
